data_4036740
loop_
_publ_author_name
'Mamane, V.'
'Peluso, P.'
'Aubert, E.'
'Cossu, S.'
'Pale, P.'

_publ_section_title
;
 Chiral Hexahalogenated 4,4'-Bipyridines.
;
_journal_issue 11
_journal_name_full 'The Journal of organic chemistry'
_journal_page_first 4576
_journal_page_last 4587
_journal_paper_doi 10.1021/acs.joc.6b00413
_journal_volume 81
_journal_year 2016
_chemical_formula_moiety 'C10 H2 Cl2 I4 N2'
_chemical_formula_sum 'C10 H2 Cl2 I4 N2'
_chemical_formula_weight 728.64
_space_group_crystal_system orthorhombic
_space_group_IT_number 19
_space_group_name_Hall 'P 2ac 2ab'
_space_group_name_H-M_alt 'P 21 21 21'
_atom_sites_solution_hydrogens geom
_atom_sites_solution_primary direct
_atom_sites_solution_secondary difmap
_audit_creation_method SHELXL-97
_cell_angle_alpha 90.00
_cell_angle_beta 90.00
_cell_angle_gamma 90.00
_cell_formula_units_Z 4
_cell_length_a 7.957(3)
_cell_length_b 10.910(4)
_cell_length_c 18.607(7)
_cell_measurement_temperature 105(2)
_cell_volume 1615.3(10)
_computing_structure_refinement 'SHELXL-97 (Sheldrick, 1997)'
_computing_structure_solution 'SHELXT (Sheldrick, 2015)'
_diffrn_ambient_temperature 105(2)
_diffrn_measured_fraction_theta_full 1.000
_diffrn_measured_fraction_theta_max 1.000
_diffrn_measurement_device_type D8Venture
_diffrn_measurement_method 'omega scans'
_diffrn_radiation_monochromator 'multilayer optics'
_diffrn_radiation_source 'high brilliance Incoatec Microfocus Source '
_diffrn_radiation_type MoK\a
_diffrn_radiation_wavelength 0.71073
_diffrn_reflns_av_R_equivalents 0.0411
_diffrn_reflns_av_sigmaI/netI 0.0709
_diffrn_reflns_limit_h_max 12
_diffrn_reflns_limit_h_min -12
_diffrn_reflns_limit_k_max 17
_diffrn_reflns_limit_k_min -17
_diffrn_reflns_limit_l_max 29
_diffrn_reflns_limit_l_min -29
_diffrn_reflns_number 45227
_diffrn_reflns_theta_full 34.64
_diffrn_reflns_theta_max 34.64
_diffrn_reflns_theta_min 2.16
_exptl_absorpt_coefficient_mu 8.031
_exptl_absorpt_correction_T_max 0.559
_exptl_absorpt_correction_T_min 0.233
_exptl_absorpt_correction_type numerical
_exptl_absorpt_process_details 'SADABS 2014/5'
_exptl_crystal_colour colorless
_exptl_crystal_density_diffrn 2.996
_exptl_crystal_density_method 'not measured'
_exptl_crystal_description block
_exptl_crystal_F_000 1288
_exptl_crystal_size_max 0.297
_exptl_crystal_size_mid 0.242
_exptl_crystal_size_min 0.089
_refine_diff_density_max 0.880
_refine_diff_density_min -1.579
_refine_diff_density_rms 0.156
_refine_ls_abs_structure_details 'Flack H D (1983), Acta Cryst. A39, 876-881'
_refine_ls_abs_structure_Flack -0.014(13)
_refine_ls_extinction_method none
_refine_ls_goodness_of_fit_ref 1.122
_refine_ls_hydrogen_treatment constr
_refine_ls_matrix_type full
_refine_ls_number_parameters 163
_refine_ls_number_reflns 6929
_refine_ls_number_restraints 0
_refine_ls_restrained_S_all 1.122
_refine_ls_R_factor_all 0.0167
_refine_ls_R_factor_gt 0.0163
_refine_ls_shift/su_max 0.004
_refine_ls_shift/su_mean 0.000
_refine_ls_structure_factor_coef Fsqd
_refine_ls_weighting_details 'calc w=1/[\s^2^(Fo^2^)+(0.0150P)^2^+1.2608P] where P=(Fo^2^+2Fc^2^)/3'
_refine_ls_weighting_scheme calc
_refine_ls_wR_factor_gt 0.0389
_refine_ls_wR_factor_ref 0.0393
_reflns_number_gt 6861
_reflns_number_total 6929
_reflns_threshold_expression >2sigma(I)
_cod_data_source_file jo6b00413_si_013.cif
_cod_data_source_block hal12c_p2
_cod_database_code 4036740

loop_
_symmetry_equiv_pos_as_xyz
'x, y, z'
'-x+1/2, -y, z+1/2'
'-x, y+1/2, -z+1/2'
'x+1/2, -y+1/2, -z'

loop_
_atom_site_label
_atom_site_type_symbol
_atom_site_fract_x
_atom_site_fract_y
_atom_site_fract_z
_atom_site_U_iso_or_equiv
_atom_site_adp_type
_atom_site_occupancy
_atom_site_symmetry_multiplicity
_atom_site_calc_flag
_atom_site_refinement_flags
I1 I 0.625916(15) 0.252208(11) 0.522396(7) 0.01430(2) Uani 1 1 d .
I2 I 0.847401(14) 0.423918(11) 0.659803(7) 0.01347(2) Uani 1 1 d .
I3 I 0.925372(19) 0.997545(14) 0.649670(10) 0.02477(3) Uani 1 1 d .
I4 I 0.69010(2) 0.772271(17) 0.546586(8) 0.02828(4) Uani 1 1 d .
Cl1 Cl 0.25869(6) 0.72730(5) 0.66733(4) 0.02258(10) Uani 1 1 d .
Cl2 Cl 0.55918(7) 0.54284(5) 0.81746(3) 0.02008(9) Uani 1 1 d .
N1 N 0.3499(2) 0.42017(15) 0.56235(8) 0.0120(2) Uani 1 1 d .
N7 N 0.8261(2) 0.83705(17) 0.76928(11) 0.0170(3) Uani 1 1 d .
C5 C 0.3607(2) 0.59783(17) 0.63677(10) 0.0123(3) Uani 1 1 d .
C3 C 0.6032(2) 0.46927(17) 0.62660(10) 0.0111(3) Uani 1 1 d .
C4 C 0.5289(2) 0.57599(16) 0.65385(10) 0.0108(3) Uani 1 1 d .
C12 C 0.7517(3) 0.7450(2) 0.80409(11) 0.0154(3) Uani 1 1 d .
H12 H 0.7683 0.7375 0.8545 0.018 Uiso 1 1 calc R
C9 C 0.7100(2) 0.76339(18) 0.65853(11) 0.0138(3) Uani 1 1 d .
C11 C 0.6505(2) 0.65946(18) 0.76916(10) 0.0129(3) Uani 1 1 d .
C2 C 0.5105(2) 0.39666(18) 0.57844(10) 0.0114(3) Uani 1 1 d .
C10 C 0.6295(2) 0.66716(16) 0.69468(10) 0.0116(3) Uani 1 1 d .
C6 C 0.2752(2) 0.51689(18) 0.59221(10) 0.0126(3) Uani 1 1 d .
H6 H 0.1594 0.5310 0.5827 0.015 Uiso 1 1 calc R
C8 C 0.8062(3) 0.84692(18) 0.69866(12) 0.0156(3) Uani 1 1 d .

loop_
_atom_site_aniso_label
_atom_site_aniso_U_11
_atom_site_aniso_U_22
_atom_site_aniso_U_33
_atom_site_aniso_U_23
_atom_site_aniso_U_13
_atom_site_aniso_U_12
I1 0.01508(5) 0.01317(5) 0.01467(5) -0.00458(4) 0.00017(4) 0.00177(4)
I2 0.00865(4) 0.01513(5) 0.01662(5) -0.00151(4) -0.00147(4) 0.00169(4)
I3 0.01993(6) 0.01587(6) 0.03852(8) 0.00908(5) -0.00880(6) -0.00740(5)
I4 0.03409(8) 0.03512(9) 0.01564(5) 0.00890(5) -0.00511(5) -0.01661(7)
Cl1 0.01569(19) 0.0163(2) 0.0358(3) -0.00921(19) -0.00103(19) 0.00542(15)
Cl2 0.0238(2) 0.0216(2) 0.01482(18) 0.00169(16) 0.00325(17) -0.00580(18)
N1 0.0101(6) 0.0119(6) 0.0139(6) -0.0008(5) -0.0011(5) -0.0008(5)
N7 0.0155(7) 0.0142(7) 0.0214(7) -0.0039(6) -0.0044(6) -0.0002(6)
C5 0.0096(6) 0.0109(6) 0.0163(7) -0.0010(5) 0.0005(6) 0.0003(5)
C3 0.0093(6) 0.0119(7) 0.0121(7) -0.0005(5) -0.0003(5) 0.0001(5)
C4 0.0100(6) 0.0100(6) 0.0123(6) -0.0014(6) 0.0000(5) -0.0007(5)
C12 0.0165(7) 0.0147(7) 0.0150(7) -0.0040(6) -0.0031(6) 0.0009(7)
C9 0.0128(6) 0.0138(7) 0.0147(7) 0.0013(6) -0.0020(6) -0.0020(6)
C11 0.0133(7) 0.0137(7) 0.0117(6) -0.0020(5) 0.0012(6) 0.0003(6)
C2 0.0109(7) 0.0119(7) 0.0114(7) -0.0013(5) 0.0013(5) -0.0005(5)
C10 0.0105(6) 0.0107(6) 0.0137(7) -0.0020(5) 0.0001(6) 0.0007(5)
C6 0.0088(7) 0.0132(8) 0.0158(7) 0.0000(6) -0.0002(5) 0.0004(5)
C8 0.0130(7) 0.0107(7) 0.0232(9) -0.0002(6) -0.0037(7) -0.0013(6)

loop_
_atom_type_symbol
_atom_type_description
_atom_type_scat_dispersion_real
_atom_type_scat_dispersion_imag
_atom_type_scat_source
C C 0.0033 0.0016 'International Tables Vol C Tables 4.2.6.8 and 6.1.1.4'
H H 0.0000 0.0000 'International Tables Vol C Tables 4.2.6.8 and 6.1.1.4'
N N 0.0061 0.0033 'International Tables Vol C Tables 4.2.6.8 and 6.1.1.4'
Cl Cl 0.1484 0.1585 'International Tables Vol C Tables 4.2.6.8 and 6.1.1.4'
I I -0.4742 1.8119 'International Tables Vol C Tables 4.2.6.8 and 6.1.1.4'

loop_
_geom_angle_atom_site_label_1
_geom_angle_atom_site_label_2
_geom_angle_atom_site_label_3
_geom_angle
C6 N1 C2 119.00(16)
C8 N7 C12 119.25(18)
C6 C5 C4 119.80(17)
C6 C5 Cl1 119.11(14)
C4 C5 Cl1 121.04(14)
C4 C3 C2 118.57(16)
C4 C3 I2 118.70(13)
C2 C3 I2 122.73(14)
C5 C4 C3 117.65(16)
C5 C4 C10 121.25(16)
C3 C4 C10 120.94(16)
N7 C12 C11 122.31(18)
N7 C12 H12 118.8
C11 C12 H12 118.8
C10 C9 C8 118.67(18)
C10 C9 I4 118.55(13)
C8 C9 I4 122.73(15)
C12 C11 C10 119.40(18)
C12 C11 Cl2 119.76(15)
C10 C11 Cl2 120.80(15)
N1 C2 C3 122.41(17)
N1 C2 I1 116.76(13)
C3 C2 I1 120.68(13)
C11 C10 C9 117.76(17)
C11 C10 C4 122.07(17)
C9 C10 C4 120.15(17)
N1 C6 C5 122.24(17)
N1 C6 H6 118.9
C5 C6 H6 118.9
N7 C8 C9 122.6(2)
N7 C8 I3 115.97(15)
C9 C8 I3 121.45(16)

loop_
_geom_bond_atom_site_label_1
_geom_bond_atom_site_label_2
_geom_bond_distance
I1 C2 2.1011(19)
I2 C3 2.0985(19)
I3 C8 2.105(2)
I4 C9 2.091(2)
Cl1 C5 1.7256(19)
Cl2 C11 1.719(2)
N1 C6 1.333(3)
N1 C2 1.338(2)
N7 C8 1.328(3)
N7 C12 1.333(3)
C5 C6 1.389(3)
C5 C4 1.396(3)
C3 C4 1.401(3)
C3 C2 1.405(3)
C4 C10 1.486(3)
C12 C11 1.394(3)
C12 H12 0.9500
C9 C10 1.402(3)
C9 C8 1.405(3)
C11 C10 1.398(3)
C6 H6 0.9500

loop_
_geom_torsion_atom_site_label_1
_geom_torsion_atom_site_label_2
_geom_torsion_atom_site_label_3
_geom_torsion_atom_site_label_4
_geom_torsion
C6 C5 C4 C3 -2.1(3)
Cl1 C5 C4 C3 -179.56(14)
C6 C5 C4 C10 173.28(17)
Cl1 C5 C4 C10 -4.2(3)
C2 C3 C4 C5 6.0(3)
I2 C3 C4 C5 -173.68(13)
C2 C3 C4 C10 -169.42(17)
I2 C3 C4 C10 10.9(2)
C8 N7 C12 C11 -1.2(3)
N7 C12 C11 C10 2.0(3)
N7 C12 C11 Cl2 179.76(16)
C6 N1 C2 C3 0.9(3)
C6 N1 C2 I1 -174.73(14)
C4 C3 C2 N1 -5.6(3)
I2 C3 C2 N1 174.01(14)
C4 C3 C2 I1 169.88(13)
I2 C3 C2 I1 -10.5(2)
C12 C11 C10 C9 -1.2(3)
Cl2 C11 C10 C9 -178.87(14)
C12 C11 C10 C4 177.52(18)
Cl2 C11 C10 C4 -0.2(3)
C8 C9 C10 C11 -0.4(3)
I4 C9 C10 C11 177.14(14)
C8 C9 C10 C4 -179.08(17)
I4 C9 C10 C4 -1.6(2)
C5 C4 C10 C11 95.9(2)
C3 C4 C10 C11 -88.8(2)
C5 C4 C10 C9 -85.4(2)
C3 C4 C10 C9 89.8(2)
C2 N1 C6 C5 3.3(3)
C4 C5 C6 N1 -2.7(3)
Cl1 C5 C6 N1 174.85(15)
C12 N7 C8 C9 -0.4(3)
C12 N7 C8 I3 178.85(15)
C10 C9 C8 N7 1.2(3)
I4 C9 C8 N7 -176.17(16)
C10 C9 C8 I3 -178.02(14)
I4 C9 C8 I3 4.6(2)
